data_4312501
loop_
_publ_author_name
'Jana A. Lewis'
'David T. Puerta'
'Seth M. Cohen'

_publ_section_title
;
 Metal Complexes of the trans-Influencing Ligand Thiomaltol
;
_journal_name_full 'Inorganic Chemistry'
_journal_page_first 7455
_journal_page_last 7459
_journal_paper_doi 10.1021/ic0347135
_journal_volume 42
_journal_year 2003
_chemical_formula_sum 'C12 H14 Ni O6 S2'
_chemical_formula_weight 377.06
_chemical_name_systematic
; 
 ? 
;
_space_group_IT_number 60
_symmetry_cell_setting orthorhombic
_symmetry_space_group_name_Hall '-P 2n 2ab'
_symmetry_space_group_name_H-M 'P b c n'
_atom_sites_solution_hydrogens geom
_atom_sites_solution_primary direct
_atom_sites_solution_secondary difmap
_audit_creation_method SHELXL-97
_cell_angle_alpha 90.00
_cell_angle_beta 90.00
_cell_angle_gamma 90.00
_cell_formula_units_Z 8
_cell_length_a 22.9288(15)
_cell_length_b 6.6926(4)
_cell_length_c 18.8132(13)
_cell_measurement_temperature 100(2)
_cell_volume 2886.9(3)
_computing_cell_refinement 'Bruker SMART'
_computing_data_collection 'Bruker SMART'
_computing_data_reduction 'Bruker SAINT'
_computing_molecular_graphics 'Bruker SHELXTL'
_computing_publication_material 'Bruker SHELXTL'
_computing_structure_refinement 'SHELXL-97 (Sheldrick, 1997)'
_computing_structure_solution 'SHELXS-97 (Sheldrick, 1990)'
_diffrn_ambient_temperature 100(2)
_diffrn_measured_fraction_theta_full 0.997
_diffrn_measured_fraction_theta_max 0.997
_diffrn_measurement_device_type 'CCD area detector'
_diffrn_measurement_method 'phi and omega scans'
_diffrn_radiation_monochromator graphite
_diffrn_radiation_source 'fine-focus sealed tube'
_diffrn_radiation_type MoK\a
_diffrn_radiation_wavelength 0.71073
_diffrn_reflns_av_R_equivalents 0.0251
_diffrn_reflns_av_sigmaI/netI 0.0157
_diffrn_reflns_limit_h_max 29
_diffrn_reflns_limit_h_min -29
_diffrn_reflns_limit_k_max 8
_diffrn_reflns_limit_k_min -8
_diffrn_reflns_limit_l_max 23
_diffrn_reflns_limit_l_min -24
_diffrn_reflns_number 23027
_diffrn_reflns_theta_full 27.50
_diffrn_reflns_theta_max 27.50
_diffrn_reflns_theta_min 1.78
_exptl_absorpt_coefficient_mu 1.656
_exptl_absorpt_correction_type none
_exptl_crystal_colour red
_exptl_crystal_density_diffrn 1.735
_exptl_crystal_density_meas 0
_exptl_crystal_density_method 'not measured'
_exptl_crystal_description plate
_exptl_crystal_F_000 1552
_exptl_crystal_size_max 0.35
_exptl_crystal_size_mid 0.24
_exptl_crystal_size_min 0.03
_refine_diff_density_max 0.426
_refine_diff_density_min -0.618
_refine_diff_density_rms 0.117
_refine_ls_extinction_method none
_refine_ls_goodness_of_fit_ref 0.998
_refine_ls_hydrogen_treatment mixed
_refine_ls_matrix_type full
_refine_ls_number_parameters 208
_refine_ls_number_reflns 3309
_refine_ls_number_restraints 0
_refine_ls_restrained_S_all 0.998
_refine_ls_R_factor_all 0.0351
_refine_ls_R_factor_gt 0.0288
_refine_ls_shift/su_max 0.036
_refine_ls_shift/su_mean 0.004
_refine_ls_structure_factor_coef Fsqd
_refine_ls_weighting_details 'calc w=1/[\s^2^(Fo^2^)+(0.0565P)^2^+0.0000P] where P=(Fo^2^+2Fc^2^)/3'
_refine_ls_weighting_scheme calc
_refine_ls_wR_factor_gt 0.0812
_refine_ls_wR_factor_ref 0.0835
_reflns_number_gt 2628
_reflns_number_total 3309
_reflns_threshold_expression >2sigma(I)
_cod_data_source_file ic0347135si20030922_123727_3.cif
_cod_data_source_block nitm
_cod_depositor_comments
;
The following automatic conversions were performed:

'_symmetry_cell_setting' value 'Orthorhombic' changed to
'orthorhombic' according to the built-in table from CIF Core
dictionary named 'cif_core.dic' version 2.4.1 from 2010-06-29.

Automatic conversion script
Id: cif_fix_values 1646 2011-03-28 12:23:43Z adriana 
;
_cod_database_code 4312501

loop_
_symmetry_equiv_pos_as_xyz
'x, y, z'
'-x+1/2, -y+1/2, z+1/2'
'-x, y, -z+1/2'
'x+1/2, -y+1/2, -z'
'-x, -y, -z'
'x-1/2, y-1/2, -z-1/2'
'x, -y, z-1/2'
'-x-1/2, y-1/2, z'

loop_
_atom_site_label
_atom_site_type_symbol
_atom_site_fract_x
_atom_site_fract_y
_atom_site_fract_z
_atom_site_U_iso_or_equiv
_atom_site_adp_type
_atom_site_occupancy
_atom_site_symmetry_multiplicity
_atom_site_calc_flag
_atom_site_refinement_flags
_atom_site_disorder_assembly
_atom_site_disorder_group
C1 C 0.64794(7) 0.7294(2) 0.24804(9) 0.0170(3) Uani 1 1 d . . .
C2 C 0.67044(8) 0.7187(2) 0.31790(9) 0.0202(4) Uani 1 1 d . . .
H2 H 0.6449 0.7161 0.3576 0.024 Uiso 1 1 calc R . .
C3 C 0.72857(8) 0.7124(2) 0.32722(9) 0.0226(4) Uani 1 1 d . . .
H3 H 0.7436 0.7036 0.3742 0.027 Uiso 1 1 calc R . .
C4 C 0.74676(8) 0.7286(2) 0.20403(9) 0.0176(4) Uani 1 1 d . . .
C5 C 0.79373(7) 0.7336(2) 0.15012(10) 0.0221(4) Uani 1 1 d . . .
H5A H 0.7885 0.8504 0.1194 0.033 Uiso 1 1 calc R . .
H5B H 0.7921 0.6117 0.1213 0.033 Uiso 1 1 calc R . .
H5C H 0.8317 0.7419 0.1740 0.033 Uiso 1 1 calc R . .
C6 C 0.68764(7) 0.7331(2) 0.18971(9) 0.0163(3) Uani 1 1 d . . .
C7 C 0.49665(7) 0.75020(18) 0.00452(10) 0.0148(3) Uani 1 1 d . . .
C8 C 0.44764(8) 0.75093(19) -0.04095(10) 0.0182(4) Uani 1 1 d . . .
H8 H 0.4094 0.7487 -0.0216 0.022 Uiso 1 1 calc R . .
C9 C 0.45550(8) 0.75481(19) -0.11166(10) 0.0199(4) Uani 1 1 d . . .
H9 H 0.4222 0.7557 -0.1416 0.024 Uiso 1 1 calc R . .
C10 C 0.55712(8) 0.75736(19) -0.10019(10) 0.0153(3) Uani 1 1 d . . .
C11 C 0.61165(8) 0.7636(2) -0.14276(10) 0.0201(4) Uani 1 1 d . . .
H11A H 0.6102 0.6603 -0.1796 0.030 Uiso 1 1 calc R . .
H11B H 0.6452 0.7396 -0.1116 0.030 Uiso 1 1 calc R . .
H11C H 0.6155 0.8952 -0.1651 0.030 Uiso 1 1 calc R . .
C12 C 0.55298(7) 0.75310(18) -0.02734(9) 0.0140(3) Uani 1 1 d . . .
H12 H 0.7161(8) 0.468(3) 0.9877(9) 0.020(5) Uiso 1 1 d . . .
H13 H 0.6635(10) 0.518(5) 0.9966(12) 0.064(9) Uiso 1 1 d . . .
H14 H 0.6879(8) 0.123(3) 0.9831(10) 0.029(6) Uiso 1 1 d . . .
H15 H 0.6738(10) -0.047(4) 0.9956(12) 0.056(9) Uiso 1 1 d . . .
Ni1 Ni 0.586438(9) 0.74479(2) 0.113197(12) 0.01358(9) Uani 1 1 d . . .
O1 O 0.66783(5) 0.74081(13) 0.12408(6) 0.0164(3) Uani 1 1 d . . .
O2 O 0.76638(5) 0.71810(16) 0.27217(7) 0.0199(3) Uani 1 1 d . . .
O3 O 0.59997(5) 0.75171(13) 0.01415(6) 0.0150(3) Uani 1 1 d . . .
O4 O 0.50854(5) 0.75747(13) -0.14162(7) 0.0172(3) Uani 1 1 d . . .
O5 O 0.68326(6) 0.43259(19) 0.98336(7) 0.0234(3) Uani 1 1 d . . .
O6 O 0.69832(5) 0.0122(2) 0.97858(7) 0.0249(3) Uani 1 1 d . . .
S1 S 0.575614(19) 0.73646(6) 0.22695(2) 0.02014(12) Uani 1 1 d . . .
S2 S 0.493214(18) 0.74613(5) 0.09516(3) 0.01596(12) Uani 1 1 d . . .

loop_
_atom_site_aniso_label
_atom_site_aniso_U_11
_atom_site_aniso_U_22
_atom_site_aniso_U_33
_atom_site_aniso_U_23
_atom_site_aniso_U_13
_atom_site_aniso_U_12
C1 0.0181(8) 0.0152(8) 0.0176(9) -0.0001(6) -0.0003(7) -0.0005(6)
C2 0.0208(8) 0.0252(9) 0.0147(8) 0.0010(6) 0.0009(7) -0.0018(7)
C3 0.0245(9) 0.0293(9) 0.0141(9) 0.0007(7) -0.0011(7) -0.0014(7)
C4 0.0178(8) 0.0179(8) 0.0170(9) -0.0004(6) -0.0012(7) -0.0001(6)
C5 0.0161(9) 0.0279(10) 0.0225(10) 0.0002(7) 0.0028(7) 0.0006(6)
C6 0.0173(8) 0.0146(8) 0.0170(8) -0.0002(6) -0.0002(7) -0.0005(6)
C7 0.0155(8) 0.0102(7) 0.0186(8) 0.0000(6) 0.0014(7) 0.0003(5)
C8 0.0128(7) 0.0180(8) 0.0239(10) -0.0008(6) -0.0002(7) 0.0004(5)
C9 0.0134(8) 0.0178(9) 0.0285(10) -0.0002(6) -0.0044(7) 0.0007(6)
C10 0.0147(8) 0.0120(8) 0.0191(9) -0.0004(6) -0.0034(7) 0.0000(5)
C11 0.0201(9) 0.0259(9) 0.0142(9) 0.0002(6) 0.0031(7) -0.0005(6)
C12 0.0120(7) 0.0110(7) 0.0191(9) -0.0002(5) -0.0015(6) 0.0000(5)
Ni1 0.01260(14) 0.01521(14) 0.01293(15) 0.00003(7) 0.00103(8) 0.00005(7)
O1 0.0141(6) 0.0218(6) 0.0133(6) 0.0002(4) 0.0009(5) 0.0002(4)
O2 0.0168(6) 0.0281(6) 0.0146(6) 0.0006(5) -0.0014(5) -0.0006(4)
O3 0.0127(5) 0.0198(6) 0.0125(6) 0.0002(4) -0.0008(5) 0.0001(4)
O4 0.0133(6) 0.0162(6) 0.0220(7) -0.0005(4) -0.0031(5) 0.0001(4)
O5 0.0212(6) 0.0232(7) 0.0259(7) -0.0029(5) 0.0009(6) 0.0030(6)
O6 0.0233(6) 0.0221(7) 0.0293(7) -0.0004(5) 0.0055(6) -0.0029(6)
S1 0.0142(2) 0.0314(3) 0.0148(2) 0.00022(16) 0.00160(17) 0.00011(15)
S2 0.0139(2) 0.0169(2) 0.0171(2) 0.00013(14) 0.00250(16) 0.00025(13)

loop_
_atom_type_symbol
_atom_type_description
_atom_type_scat_dispersion_real
_atom_type_scat_dispersion_imag
_atom_type_scat_source
C C 0.0033 0.0016 'International Tables Vol C Tables 4.2.6.8 and 6.1.1.4'
H H 0.0000 0.0000 'International Tables Vol C Tables 4.2.6.8 and 6.1.1.4'
O O 0.0106 0.0060 'International Tables Vol C Tables 4.2.6.8 and 6.1.1.4'
S S 0.1246 0.1234 'International Tables Vol C Tables 4.2.6.8 and 6.1.1.4'
Ni Ni 0.3393 1.1124 'International Tables Vol C Tables 4.2.6.8 and 6.1.1.4'

loop_
_geom_angle_atom_site_label_1
_geom_angle_atom_site_label_2
_geom_angle_atom_site_label_3
_geom_angle
_geom_angle_site_symmetry_1
_geom_angle_site_symmetry_3
_geom_angle_publ_flag
C2 C1 C6 118.90(16) . . ?
C2 C1 S1 124.92(14) . . ?
C6 C1 S1 116.18(13) . . ?
C3 C2 C1 118.98(16) . . ?
C2 C3 O2 122.34(16) . . ?
O2 C4 C6 120.60(16) . . ?
O2 C4 C5 113.98(15) . . ?
C6 C4 C5 125.42(16) . . ?
O1 C6 C4 121.46(16) . . ?
O1 C6 C1 120.13(15) . . ?
C4 C6 C1 118.40(16) . . ?
C8 C7 C12 117.82(17) . . ?
C8 C7 S2 124.63(14) . . ?
C12 C7 S2 117.55(14) . . ?
C9 C8 C7 119.55(17) . . ?
O4 C9 C8 122.59(17) . . ?
O4 C10 C12 121.02(16) . . ?
O4 C10 C11 112.36(16) . . ?
C12 C10 C11 126.62(16) . . ?
O3 C12 C10 121.96(15) . . ?
O3 C12 C7 119.17(16) . . ?
C10 C12 C7 118.86(16) . . ?
O1 Ni1 O3 86.83(5) . . ?
O1 Ni1 S1 90.33(4) . . ?
O3 Ni1 S1 177.16(4) . . ?
O1 Ni1 S2 177.18(4) . . ?
O3 Ni1 S2 90.43(4) . . ?
S1 Ni1 S2 92.411(19) . . ?
C6 O1 Ni1 116.47(11) . . ?
C3 O2 C4 120.77(13) . . ?
C12 O3 Ni1 116.47(11) . . ?
C9 O4 C10 120.15(15) . . ?
C1 S1 Ni1 96.88(6) . . ?
C7 S2 Ni1 96.38(6) . . ?

loop_
_geom_bond_atom_site_label_1
_geom_bond_atom_site_label_2
_geom_bond_distance
_geom_bond_site_symmetry_2
_geom_bond_publ_flag
C1 C2 1.414(2) . ?
C1 C6 1.426(2) . ?
C1 S1 1.7058(18) . ?
C2 C3 1.345(2) . ?
C3 O2 1.351(2) . ?
C4 O2 1.360(2) . ?
C4 C6 1.382(2) . ?
C4 C5 1.480(2) . ?
C6 O1 1.317(2) . ?
C7 C8 1.412(2) . ?
C7 C12 1.424(2) . ?
C7 S2 1.7072(19) . ?
C8 C9 1.343(3) . ?
C9 O4 1.341(2) . ?
C10 O4 1.360(2) . ?
C10 C12 1.374(3) . ?
C10 C11 1.485(2) . ?
C12 O3 1.330(2) . ?
Ni1 O1 1.8776(12) . ?
Ni1 O3 1.8896(12) . ?
Ni1 S1 2.1550(5) . ?
Ni1 S2 2.1643(5) . ?
